data_7232466
loop_
_publ_author_name
'Tang, Zhi'
'Tong, Zhou'
'Xu, Zhihui'
'Au, Chak-Tong'
'Qiu, Renhua'
'Yin, Shuang-Feng'

_publ_section_title
;
 Recyclable nickel-catalyzed C--H/O--H dual functionalization of phenols
 with mandelic acids for the synthesis of 3-aryl benzofuran-2(3H)-ones
 under solvent-free conditions
;
_journal_issue 8
_journal_name_full 'Green Chemistry'
_journal_page_first 2015
_journal_paper_doi 10.1039/C9GC00305C
_journal_volume 21
_journal_year 2019
_chemical_formula_sum 'C15 H12 O2'
_chemical_formula_weight 224.25
_space_group_IT_number 14
_space_group_name_Hall '-P 2yn'
_space_group_name_H-M_alt 'P 1 21/n 1'
_symmetry_cell_setting monoclinic
_symmetry_space_group_name_Hall '-P 2yn'
_symmetry_space_group_name_H-M 'P 1 21/n 1'
_atom_sites_solution_hydrogens geom
_atom_sites_solution_primary direct
_atom_sites_solution_secondary difmap
_audit_creation_method SHELXL-97
_audit_update_record
;
2018-07-09 deposited with the CCDC.    2019-03-05 downloaded from the CCDC.
;
_cell_angle_alpha 90.00
_cell_angle_beta 92.0420(10)
_cell_angle_gamma 90.00
_cell_formula_units_Z 4
_cell_length_a 9.6376(9)
_cell_length_b 8.3094(8)
_cell_length_c 14.8885(14)
_cell_measurement_reflns_used 2524
_cell_measurement_temperature 296(2)
_cell_measurement_theta_max 27.22
_cell_measurement_theta_min 2.74
_cell_volume 1191.6(2)
_computing_cell_refinement 'Bruker SAINT'
_computing_data_collection 'Bruker APEX2'
_computing_data_reduction 'Bruker SAINT'
_computing_molecular_graphics 'Bruker SHELXTL'
_computing_publication_material 'Bruker SHELXTL'
_computing_structure_refinement 'SHELXL-97 (Sheldrick, 2008)'
_computing_structure_solution 'SHELXS-97 (Sheldrick, 2008)'
_diffrn_ambient_temperature 296(2)
_diffrn_measured_fraction_theta_full 0.983
_diffrn_measured_fraction_theta_max 0.983
_diffrn_measurement_device_type 'Bruker APEX-II CCD'
_diffrn_measurement_method '\f and \w scans'
_diffrn_radiation_monochromator graphite
_diffrn_radiation_source 'fine-focus sealed tube'
_diffrn_radiation_type MoK\a
_diffrn_radiation_wavelength 0.71073
_diffrn_reflns_av_R_equivalents 0.0140
_diffrn_reflns_av_sigmaI/netI 0.0150
_diffrn_reflns_limit_h_max 9
_diffrn_reflns_limit_h_min -11
_diffrn_reflns_limit_k_max 8
_diffrn_reflns_limit_k_min -9
_diffrn_reflns_limit_l_max 17
_diffrn_reflns_limit_l_min -13
_diffrn_reflns_number 5269
_diffrn_reflns_theta_full 24.99
_diffrn_reflns_theta_max 24.99
_diffrn_reflns_theta_min 2.48
_exptl_absorpt_coefficient_mu 0.082
_exptl_absorpt_correction_T_max 0.9837
_exptl_absorpt_correction_T_min 0.9813
_exptl_absorpt_correction_type multi-scan
_exptl_absorpt_process_details SADDAB
_exptl_crystal_colour colorless
_exptl_crystal_density_diffrn 1.250
_exptl_crystal_density_meas 1.250
_exptl_crystal_density_method 'not measured'
_exptl_crystal_description lump
_exptl_crystal_F_000 472
_exptl_crystal_size_max 0.23
_exptl_crystal_size_mid 0.21
_exptl_crystal_size_min 0.20
_refine_diff_density_max 0.142
_refine_diff_density_min -0.168
_refine_diff_density_rms 0.035
_refine_ls_extinction_method none
_refine_ls_goodness_of_fit_ref 1.071
_refine_ls_hydrogen_treatment constr
_refine_ls_matrix_type full
_refine_ls_number_parameters 155
_refine_ls_number_reflns 2065
_refine_ls_number_restraints 0
_refine_ls_restrained_S_all 1.071
_refine_ls_R_factor_all 0.0481
_refine_ls_R_factor_gt 0.0407
_refine_ls_shift/su_max 0.002
_refine_ls_shift/su_mean 0.000
_refine_ls_structure_factor_coef Fsqd
_refine_ls_weighting_details 'calc w=1/[\s^2^(Fo^2^)+(0.0568P)^2^+0.1809P] where P=(Fo^2^+2Fc^2^)/3'
_refine_ls_weighting_scheme calc
_refine_ls_wR_factor_gt 0.1062
_refine_ls_wR_factor_ref 0.1111
_reflns_number_gt 1731
_reflns_number_total 2065
_reflns_threshold_expression >2sigma(I)
_cod_data_source_file c9gc00305c2.cif
_cod_data_source_block qrh008_0m
_cod_depositor_comments
;
The following automatic conversions were performed:

'_symmetry_cell_setting' value 'Monoclinic' changed to 'monoclinic'
according to
/home/data/users/saulius/crontab/automatic-downloads/rss-feeds/RSC/lib/dictionaries/cif_core.dic
dictionary named 'cif_core.dic' version 2.4.2 from 2011-04-26.

'_refine_ls_hydrogen_treatment' value 'CONSTR' changed to 'constr'
according to
/home/data/users/saulius/crontab/automatic-downloads/rss-feeds/RSC/lib/dictionaries/cif_core.dic
dictionary named 'cif_core.dic' version 2.4.2 from 2011-04-26.

Automatic conversion script
Id: cif_fix_values 4973 2017-02-22 13:04:09Z antanas 

 Adding full bibliography for 7232466.cif.
;
_cod_original_sg_symbol_H-M P2(1)/n
_cod_database_code 7232466

loop_
_symmetry_equiv_pos_as_xyz
'x, y, z'
'-x+1/2, y+1/2, -z+1/2'
'-x, -y, -z'
'x-1/2, -y-1/2, z-1/2'

loop_
_atom_site_label
_atom_site_type_symbol
_atom_site_fract_x
_atom_site_fract_y
_atom_site_fract_z
_atom_site_U_iso_or_equiv
_atom_site_adp_type
_atom_site_occupancy
_atom_site_symmetry_multiplicity
_atom_site_calc_flag
_atom_site_refinement_flags
O1 O 0.36512(13) 0.19294(16) 0.82895(8) 0.0798(4) Uani 1 1 d .
O2 O 0.49307(11) 0.16898(12) 0.95545(6) 0.0587(3) Uani 1 1 d .
C15 C 0.91316(19) 0.5673(3) 1.10703(14) 0.0962(7) Uani 1 1 d .
H15A H 0.8732 0.6327 1.1526 0.144 Uiso 1 1 calc R
H15B H 0.9482 0.6352 1.0609 0.144 Uiso 1 1 calc R
H15C H 0.9878 0.5045 1.1333 0.144 Uiso 1 1 calc R
C5 C 0.80320(15) 0.4561(2) 1.06664(10) 0.0618(4) Uani 1 1 d .
C4 C 0.73417(14) 0.49502(18) 0.98547(9) 0.0533(4) Uani 1 1 d .
H4 H 0.7571 0.5883 0.9548 0.064 Uiso 1 1 calc R
C3 C 0.63175(13) 0.39431(16) 0.95097(8) 0.0433(3) Uani 1 1 d .
C2 C 0.53680(13) 0.40289(16) 0.86919(8) 0.0442(3) Uani 1 1 d .
H2 H 0.4733 0.4937 0.8767 0.053 Uiso 1 1 calc R
C9 C 0.59966(14) 0.41810(15) 0.77772(8) 0.0462(3) Uani 1 1 d .
C10 C 0.52544(18) 0.49217(19) 0.70833(10) 0.0623(4) Uani 1 1 d .
H10 H 0.4383 0.5353 0.7182 0.075 Uiso 1 1 calc R
C11 C 0.5811(2) 0.5022(2) 0.62373(11) 0.0815(6) Uani 1 1 d .
H11 H 0.5308 0.5521 0.5771 0.098 Uiso 1 1 calc R
C12 C 0.7091(2) 0.4393(2) 0.60830(11) 0.0827(6) Uani 1 1 d .
H12 H 0.7457 0.4461 0.5515 0.099 Uiso 1 1 calc R
C14 C 0.72905(17) 0.3554(2) 0.76152(11) 0.0655(4) Uani 1 1 d .
H14 H 0.7803 0.3055 0.8077 0.079 Uiso 1 1 calc R
C13 C 0.7829(2) 0.3664(2) 0.67681(13) 0.0829(6) Uani 1 1 d .
H13 H 0.8701 0.3238 0.6665 0.100 Uiso 1 1 calc R
C1 C 0.45379(15) 0.24773(19) 0.87781(9) 0.0542(4) Uani 1 1 d .
C8 C 0.59970(14) 0.25725(17) 0.99793(9) 0.0486(3) Uani 1 1 d .
C7 C 0.66578(17) 0.21294(19) 1.07723(10) 0.0618(4) Uani 1 1 d .
H7 H 0.6429 0.1188 1.1071 0.074 Uiso 1 1 calc R
C6 C 0.76784(17) 0.3152(2) 1.11032(10) 0.0665(5) Uani 1 1 d .
H6 H 0.8148 0.2888 1.1640 0.080 Uiso 1 1 calc R

loop_
_atom_site_aniso_label
_atom_site_aniso_U_11
_atom_site_aniso_U_22
_atom_site_aniso_U_33
_atom_site_aniso_U_23
_atom_site_aniso_U_13
_atom_site_aniso_U_12
O1 0.0849(8) 0.0961(9) 0.0572(7) -0.0009(6) -0.0126(6) -0.0348(7)
O2 0.0785(7) 0.0523(6) 0.0451(5) 0.0040(4) -0.0018(5) -0.0144(5)
C15 0.0612(11) 0.145(2) 0.0819(13) -0.0288(13) -0.0091(9) -0.0213(12)
C5 0.0459(8) 0.0880(12) 0.0514(8) -0.0154(8) -0.0011(7) 0.0023(8)
C4 0.0487(8) 0.0619(9) 0.0495(8) -0.0050(7) 0.0063(6) -0.0051(7)
C3 0.0465(7) 0.0479(7) 0.0358(6) -0.0023(5) 0.0045(5) 0.0028(6)
C2 0.0485(7) 0.0471(7) 0.0372(7) -0.0001(5) 0.0027(5) 0.0016(6)
C9 0.0607(8) 0.0410(7) 0.0372(7) -0.0009(5) 0.0031(6) -0.0045(6)
C10 0.0812(11) 0.0619(9) 0.0433(8) 0.0023(7) -0.0048(7) 0.0033(8)
C11 0.1349(18) 0.0699(11) 0.0392(8) 0.0069(8) -0.0028(10) -0.0024(11)
C12 0.1343(18) 0.0677(11) 0.0481(9) -0.0036(8) 0.0318(11) -0.0183(12)
C14 0.0707(10) 0.0742(11) 0.0524(9) 0.0038(8) 0.0130(7) 0.0107(8)
C13 0.0918(13) 0.0888(13) 0.0704(11) -0.0066(10) 0.0352(10) 0.0016(11)
C1 0.0598(8) 0.0623(9) 0.0406(7) -0.0028(6) 0.0009(6) -0.0081(7)
C8 0.0574(8) 0.0493(8) 0.0392(7) -0.0018(6) 0.0020(6) 0.0040(6)
C7 0.0820(11) 0.0590(9) 0.0439(8) 0.0047(7) -0.0038(7) 0.0129(8)
C6 0.0676(10) 0.0863(12) 0.0446(8) -0.0031(8) -0.0097(7) 0.0220(9)

loop_
_atom_type_symbol
_atom_type_description
_atom_type_scat_dispersion_real
_atom_type_scat_dispersion_imag
_atom_type_scat_source
C C 0.0033 0.0016 'International Tables Vol C Tables 4.2.6.8 and 6.1.1.4'
H H 0.0000 0.0000 'International Tables Vol C Tables 4.2.6.8 and 6.1.1.4'
O O 0.0106 0.0060 'International Tables Vol C Tables 4.2.6.8 and 6.1.1.4'

loop_
_geom_angle_atom_site_label_1
_geom_angle_atom_site_label_2
_geom_angle_atom_site_label_3
_geom_angle
C1 O2 C8 107.95(11)
C5 C15 H15A 109.5
C5 C15 H15B 109.5
H15A C15 H15B 109.5
C5 C15 H15C 109.5
H15A C15 H15C 109.5
H15B C15 H15C 109.5
C6 C5 C4 118.92(14)
C6 C5 C15 120.58(16)
C4 C5 C15 120.49(17)
C3 C4 C5 119.62(14)
C3 C4 H4 120.2
C5 C4 H4 120.2
C8 C3 C4 118.89(13)
C8 C3 C2 108.08(11)
C4 C3 C2 133.00(12)
C3 C2 C9 118.82(11)
C3 C2 C1 101.44(10)
C9 C2 C1 111.95(11)
C3 C2 H2 108.0
C9 C2 H2 108.0
C1 C2 H2 108.0
C10 C9 C14 118.99(13)
C10 C9 C2 119.79(13)
C14 C9 C2 121.20(12)
C9 C10 C11 119.91(17)
C9 C10 H10 120.0
C11 C10 H10 120.0
C12 C11 C10 120.66(17)
C12 C11 H11 119.7
C10 C11 H11 119.7
C13 C12 C11 119.57(16)
C13 C12 H12 120.2
C11 C12 H12 120.2
C9 C14 C13 120.31(16)
C9 C14 H14 119.8
C13 C14 H14 119.8
C12 C13 C14 120.56(18)
C12 C13 H13 119.7
C14 C13 H13 119.7
O1 C1 O2 120.19(14)
O1 C1 C2 129.64(14)
O2 C1 C2 110.17(11)
C7 C8 C3 123.59(14)
C7 C8 O2 124.11(13)
C3 C8 O2 112.30(11)
C8 C7 C6 116.49(15)
C8 C7 H7 121.8
C6 C7 H7 121.8
C7 C6 C5 122.47(14)
C7 C6 H6 118.8
C5 C6 H6 118.8

loop_
_geom_bond_atom_site_label_1
_geom_bond_atom_site_label_2
_geom_bond_distance
O1 C1 1.1926(17)
O2 C1 1.3698(17)
O2 C8 1.3956(17)
C15 C5 1.514(2)
C15 H15A 0.9600
C15 H15B 0.9600
C15 H15C 0.9600
C5 C6 1.388(2)
C5 C4 1.397(2)
C4 C3 1.3792(19)
C4 H4 0.9300
C3 C8 1.3772(19)
C3 C2 1.4985(18)
C2 C9 1.5154(17)
C2 C1 1.525(2)
C2 H2 0.9800
C9 C10 1.380(2)
C9 C14 1.381(2)
C10 C11 1.389(2)
C10 H10 0.9300
C11 C12 1.367(3)
C11 H11 0.9300
C12 C13 1.364(3)
C12 H12 0.9300
C14 C13 1.384(2)
C14 H14 0.9300
C13 H13 0.9300
C8 C7 1.3716(19)
C7 C6 1.378(2)
C7 H7 0.9300
C6 H6 0.9300

loop_
_geom_torsion_atom_site_label_1
_geom_torsion_atom_site_label_2
_geom_torsion_atom_site_label_3
_geom_torsion_atom_site_label_4
_geom_torsion
C6 C5 C4 C3 0.7(2)
C15 C5 C4 C3 -178.28(14)
C5 C4 C3 C8 0.2(2)
C5 C4 C3 C2 177.77(13)
C8 C3 C2 C9 -125.17(12)
C4 C3 C2 C9 57.1(2)
C8 C3 C2 C1 -2.03(14)
C4 C3 C2 C1 -179.79(14)
C3 C2 C9 C10 -152.60(13)
C1 C2 C9 C10 89.63(15)
C3 C2 C9 C14 29.08(19)
C1 C2 C9 C14 -88.69(17)
C14 C9 C10 C11 0.2(2)
C2 C9 C10 C11 -178.15(14)
C9 C10 C11 C12 0.0(3)
C10 C11 C12 C13 -0.2(3)
C10 C9 C14 C13 -0.2(2)
C2 C9 C14 C13 178.12(15)
C11 C12 C13 C14 0.2(3)
C9 C14 C13 C12 0.0(3)
C8 O2 C1 O1 178.63(14)
C8 O2 C1 C2 -2.01(15)
C3 C2 C1 O1 -178.24(16)
C9 C2 C1 O1 -50.5(2)
C3 C2 C1 O2 2.48(14)
C9 C2 C1 O2 130.20(12)
C4 C3 C8 C7 -1.1(2)
C2 C3 C8 C7 -179.21(13)
C4 C3 C8 O2 179.14(11)
C2 C3 C8 O2 1.01(15)
C1 O2 C8 C7 -179.14(13)
C1 O2 C8 C3 0.64(16)
C3 C8 C7 C6 1.0(2)
O2 C8 C7 C6 -179.29(13)
C8 C7 C6 C5 0.0(2)
C4 C5 C6 C7 -0.8(2)
C15 C5 C6 C7 178.15(15)
